data_1547398
loop_
_publ_author_name
'Chen, Chenhui'
'Shen, Xuzhong'
'Chen, Jianhui'
'Hong, Xin'
'Lu, Zhan'

_publ_section_title
;
 Iron-Catalyzed Hydroboration of Vinylcyclopropanes.
;
_journal_issue 19
_journal_name_full 'Organic letters'
_journal_page_first 5422
_journal_page_last 5425
_journal_paper_doi 10.1021/acs.orglett.7b02691
_journal_volume 19
_journal_year 2017
_chemical_absolute_configuration unk
_chemical_formula_moiety 'C23 H29 B O2'
_chemical_formula_sum 'C23 H29 B O2'
_chemical_formula_weight 348.27
_chemical_name_systematic
;
 ? 
;
_space_group_crystal_system orthorhombic
_space_group_IT_number 19
_space_group_name_Hall 'P 2ac 2ab'
_space_group_name_H-M_alt 'P 21 21 21'
_symmetry_space_group_name_Hall 'P 2ac 2ab'
_symmetry_space_group_name_H-M 'P 21 21 21'
_atom_sites_solution_hydrogens geom
_atom_sites_solution_primary direct
_atom_sites_solution_secondary difmap
_audit_creation_date 2016-05-05
_audit_creation_method
;
Olex2 1.2
(compiled 2014.03.20 svn.r2914 for OlexSys, GUI svn.r4816)
;
_cell_angle_alpha 90.00
_cell_angle_beta 90.00
_cell_angle_gamma 90.00
_cell_formula_units_Z 4
_cell_length_a 6.8529(3)
_cell_length_b 11.4799(4)
_cell_length_c 26.6681(9)
_cell_measurement_reflns_used 4863
_cell_measurement_temperature 293(2)
_cell_measurement_theta_max 67.3176
_cell_measurement_theta_min 3.8473
_cell_volume 2098.00(14)
_computing_cell_refinement
'CrysAlisPro, Agilent Technologies, Version 1.171.35.11 (release 16-05-2011 CrysAlis171 .NET) (compiled May 16 2011,17:55:39)'
_computing_data_collection
'CrysAlisPro, Agilent Technologies, Version 1.171.35.11 (release 16-05-2011 CrysAlis171 .NET) (compiled May 16 2011,17:55:39)'
_computing_data_reduction
'CrysAlisPro, Agilent Technologies, Version 1.171.35.11 (release 16-05-2011 CrysAlis171 .NET) (compiled May 16 2011,17:55:39)'
_computing_molecular_graphics 'Olex2 (Dolomanov et al., 2009)'
_computing_publication_material 'Olex2 (Dolomanov et al., 2009)'
_computing_structure_refinement 'ShelXL (Sheldrick, 2008)'
_computing_structure_solution 'SHELXS-97 (Sheldrick, 1990)'
_diffrn_ambient_temperature 293.15
_diffrn_detector_area_resol_mean 10.3592
_diffrn_measured_fraction_theta_full 0.995
_diffrn_measured_fraction_theta_max 0.995
_diffrn_measurement_device_type 'Xcalibur, Atlas, Gemini ultra'
_diffrn_measurement_method '\w scans'
_diffrn_orient_matrix_UB_11 -0.0705429000
_diffrn_orient_matrix_UB_12 0.0248812000
_diffrn_orient_matrix_UB_13 0.0537566000
_diffrn_orient_matrix_UB_21 0.0071157000
_diffrn_orient_matrix_UB_22 -0.1312075000
_diffrn_orient_matrix_UB_23 0.0119151000
_diffrn_orient_matrix_UB_31 0.2134740000
_diffrn_orient_matrix_UB_32 0.0126262000
_diffrn_orient_matrix_UB_33 0.0174399000
_diffrn_radiation_monochromator mirror
_diffrn_radiation_type CuK\a
_diffrn_radiation_wavelength 1.54184
_diffrn_reflns_av_R_equivalents 0.0399
_diffrn_reflns_av_unetI/netI 0.0201
_diffrn_reflns_limit_h_max 8
_diffrn_reflns_limit_h_min -6
_diffrn_reflns_limit_k_max 13
_diffrn_reflns_limit_k_min -13
_diffrn_reflns_limit_l_max 31
_diffrn_reflns_limit_l_min -29
_diffrn_reflns_number 13168
_diffrn_reflns_theta_full 67.43
_diffrn_reflns_theta_max 67.43
_diffrn_reflns_theta_min 4.19
_diffrn_source 'Enhance Ultra (Cu) X-ray Source'
_exptl_absorpt_coefficient_mu 0.522
_exptl_absorpt_correction_T_max 1.00000
_exptl_absorpt_correction_T_min 0.77080
_exptl_absorpt_correction_type multi-scan
_exptl_absorpt_process_details
'CrysAlisPro, Agilent Technologies, Version 1.171.35.11 (release 16-05-2011 CrysAlis171 .NET) (compiled May 16 2011,17:55:39) Empirical absorption correction using spherical harmonics, implemented in SCALE3 ABSPACK scaling algorithm.'
_exptl_crystal_colour colourless
_exptl_crystal_colour_primary colourless
_exptl_crystal_density_diffrn 1.103
_exptl_crystal_density_method 'not measured'
_exptl_crystal_description needle
_exptl_crystal_F_000 752
_exptl_crystal_size_max 0.3
_exptl_crystal_size_mid 0.2
_exptl_crystal_size_min 0.15
_refine_diff_density_max 0.363
_refine_diff_density_min -0.195
_refine_diff_density_rms 0.031
_refine_ls_abs_structure_details 'Flack H D (1983), Acta Cryst. A39, 876-881'
_refine_ls_abs_structure_Flack -0.9(7)
_refine_ls_extinction_coef 0.0033(7)
_refine_ls_extinction_expression Fc^*^=kFc[1+0.001xFc^2^\l^3^/sin(2\q)]^-1/4^
_refine_ls_extinction_method SHELXL
_refine_ls_goodness_of_fit_ref 1.074
_refine_ls_hydrogen_treatment constr
_refine_ls_matrix_type full
_refine_ls_number_parameters 300
_refine_ls_number_reflns 2180
_refine_ls_number_restraints 384
_refine_ls_restrained_S_all 1.065
_refine_ls_R_factor_all 0.0665
_refine_ls_R_factor_gt 0.0572
_refine_ls_shift/su_max 0.001
_refine_ls_shift/su_mean 0.000
_refine_ls_structure_factor_coef Fsqd
_refine_ls_weighting_details 'calc w=1/[\s^2^(Fo^2^)+(0.0835P)^2^+0.5591P] where P=(Fo^2^+2Fc^2^)/3'
_refine_ls_weighting_scheme calc
_refine_ls_wR_factor_gt 0.1578
_refine_ls_wR_factor_ref 0.1687
_reflns_number_gt 1859
_reflns_number_total 2180
_reflns_threshold_expression >2sigma(I)
_cod_data_source_file ol7b02691_si_002.cif
_cod_data_source_block 160427_cch_1
_cod_depositor_comments 'Adding full bibliography for 1547398.cif.'
_cod_original_cell_volume 2097.99(13)
_cod_database_code 1547398
_chemical_oxdiff_formula 'c10 h10 n2 o8 b1'
_reflns_odcompleteness_completeness 99.91
_reflns_odcompleteness_iscentric 1
_reflns_odcompleteness_theta 64.99
_olex2_refinement_description
;
1. Fixed Uiso
 At 1.2 times of:
  All C(H) groups, All C(H,H) groups
 At 1.5 times of:
  All C(H,H,H) groups
2. Uiso/Uaniso restraints and constraints
C19 \\sim C18 \\sim C23 \\sim C20 \\sim C21 \\sim C22 \\sim C18A \\sim C21A
\\sim C20A \\sim C19A \\sim C22A \\sim C23A: within 3.8A with sigma of 0.01 and
sigma for terminal atoms of 0.02
3. Others
 Sof(C18A)=Sof(C21A)=Sof(H21D)=Sof(H21E)=Sof(H21F)=Sof(C20A)=Sof(H20D)=
 Sof(H20E)=Sof(H20F)=Sof(C19A)=Sof(C22A)=Sof(H22D)=Sof(H22E)=Sof(H22F)=
 Sof(C23A)=Sof(H23D)=Sof(H23E)=Sof(H23F)=1-FVAR(1)
 Sof(C19)=Sof(C18)=Sof(C23)=Sof(H23A)=Sof(H23B)=Sof(H23C)=Sof(C20)=Sof(H20A)=
 Sof(H20B)=Sof(H20C)=Sof(C21)=Sof(H21A)=Sof(H21B)=Sof(H21C)=Sof(C22)=Sof(H22A)=
 Sof(H22B)=Sof(H22C)=FVAR(1)
4.a Ternary CH refined with riding coordinates:
 C9(H9)
4.b Secondary CH2 refined with riding coordinates:
 C17(H17A,H17B)
4.c Aromatic/amide H refined with riding coordinates:
 C8(H8), C15(H15), C11(H11), C1(H1), C13(H13), C4(H4), C2(H2), C12(H12),
 C14(H14), C3(H3), C5(H5)
4.d Idealised Me refined as rotating group:
 C16(H16A,H16B,H16C), C23(H23A,H23B,H23C), C20(H20A,H20B,H20C), C21(H21A,H21B,
 H21C), C22(H22A,H22B,H22C), C21A(H21D,H21E,H21F), C20A(H20D,H20E,H20F),
 C22A(H22D,H22E,H22F), C23A(H23D,H23E,H23F)
;

loop_
_space_group_symop_id
_space_group_symop_operation_xyz
1 'x, y, z'
2 '-x+1/2, -y, z+1/2'
3 'x+1/2, -y+1/2, -z'
4 '-x, y+1/2, -z+1/2'

loop_
_atom_site_label
_atom_site_type_symbol
_atom_site_fract_x
_atom_site_fract_y
_atom_site_fract_z
_atom_site_U_iso_or_equiv
_atom_site_adp_type
_atom_site_occupancy
_atom_site_calc_flag
_atom_site_disorder_assembly
_atom_site_disorder_group
_atom_site_refinement_flags_posn
C7 C 0.3054(5) 0.0585(3) 0.06030(12) 0.0594(8) Uani 1 d . . .
C10 C 0.3379(5) 0.1379(3) 0.18175(11) 0.0592(8) Uani 1 d . . .
C8 C 0.1955(5) 0.0658(3) 0.10106(11) 0.0602(8) Uani 1 d . . .
H8 H 0.0695 0.0938 0.0964 0.072 Uiso 1 calc . . R
C15 C 0.5279(6) 0.1331(4) 0.19890(14) 0.0752(10) Uani 1 d . . .
H15 H 0.6014 0.0661 0.1937 0.090 Uiso 1 calc . . R
C9 C 0.2507(5) 0.0339(3) 0.15432(11) 0.0602(8) Uani 1 d A . .
H9 H 0.3507 -0.0271 0.1527 0.072 Uiso 1 calc . . R
C11 C 0.2321(6) 0.2387(3) 0.19028(14) 0.0734(10) Uani 1 d . . .
H11 H 0.1035 0.2437 0.1794 0.088 Uiso 1 calc . . R
O1 O -0.1706(5) -0.1520(3) 0.13697(16) 0.1157(13) Uani 1 d . . .
C6 C 0.2255(5) 0.0908(3) 0.01013(12) 0.0614(8) Uani 1 d . . .
C17 C 0.0706(6) -0.0172(3) 0.18161(13) 0.0682(9) Uani 1 d . . .
H17A H -0.0352 0.0388 0.1804 0.082 Uiso 1 calc A . R
H17B H 0.1030 -0.0306 0.2165 0.082 Uiso 1 calc . . R
O2 O 0.1132(5) -0.2290(3) 0.15582(17) 0.1270(15) Uani 1 d . . .
C1 C 0.0327(6) 0.0676(3) -0.00260(14) 0.0743(10) Uani 1 d . . .
H1 H -0.0474 0.0299 0.0204 0.089 Uiso 1 calc . . R
B1 B 0.0019(6) -0.1338(4) 0.15748(14) 0.0627(9) Uani 1 d A . .
C13 C 0.5066(9) 0.3261(5) 0.23146(16) 0.0997(15) Uani 1 d . . .
H13 H 0.5637 0.3892 0.2477 0.120 Uiso 1 calc . . R
C16 C 0.5157(6) 0.0212(4) 0.06196(16) 0.0895(13) Uani 1 d . . .
H16A H 0.5982 0.0884 0.0593 0.134 Uiso 1 calc . . GR
H16B H 0.5419 -0.0307 0.0345 0.134 Uiso 1 calc . . GR
H16C H 0.5412 -0.0180 0.0931 0.134 Uiso 1 calc . . GR
C4 C 0.2644(11) 0.1747(4) -0.07212(17) 0.1018(17) Uani 1 d . . .
H4 H 0.3438 0.2110 -0.0957 0.122 Uiso 1 calc . . R
C2 C -0.0428(8) 0.0995(4) -0.04883(16) 0.0920(14) Uani 1 d . . .
H2 H -0.1731 0.0847 -0.0563 0.110 Uiso 1 calc . . R
C12 C 0.3166(8) 0.3327(4) 0.21502(16) 0.0899(13) Uani 1 d . . .
H12 H 0.2445 0.4002 0.2205 0.108 Uiso 1 calc . . R
C14 C 0.6103(7) 0.2268(5) 0.22379(18) 0.0999(15) Uani 1 d . . .
H14 H 0.7380 0.2218 0.2354 0.120 Uiso 1 calc . . R
C3 C 0.0742(11) 0.1525(5) -0.08345(17) 0.1042(18) Uani 1 d . . .
H3 H 0.0243 0.1733 -0.1146 0.125 Uiso 1 calc . . R
C19 C 0.020(2) -0.3100(12) 0.1178(4) 0.099(2) Uani 0.575(5) d A 1 .
C18 C -0.1944(17) -0.2799(10) 0.1293(4) 0.091(2) Uani 0.575(5) d A 1 .
C23 C 0.1126(17) -0.2986(11) 0.0694(4) 0.122(3) Uani 0.575(5) d A 1 .
H23A H 0.0950 -0.2207 0.0572 0.183 Uiso 0.575(5) calc A 1 GR
H23B H 0.0550 -0.3527 0.0463 0.183 Uiso 0.575(5) calc A 1 GR
H23C H 0.2495 -0.3148 0.0726 0.183 Uiso 0.575(5) calc A 1 GR
C20 C -0.3123(15) -0.3394(9) 0.1641(4) 0.115(2) Uani 0.575(5) d A 1 .
H20A H -0.2371 -0.3572 0.1935 0.173 Uiso 0.575(5) calc A 1 GR
H20B H -0.3590 -0.4104 0.1493 0.173 Uiso 0.575(5) calc A 1 GR
H20C H -0.4212 -0.2913 0.1732 0.173 Uiso 0.575(5) calc A 1 GR
C21 C -0.2914(17) -0.2842(9) 0.0729(4) 0.113(2) Uani 0.575(5) d A 1 .
H21A H -0.4198 -0.2509 0.0738 0.170 Uiso 0.575(5) calc A 1 GR
H21B H -0.2997 -0.3637 0.0618 0.170 Uiso 0.575(5) calc A 1 GR
H21C H -0.2114 -0.2407 0.0500 0.170 Uiso 0.575(5) calc A 1 GR
C5 C 0.3410(7) 0.1438(4) -0.02578(14) 0.0814(11) Uani 1 d . . .
H5 H 0.4716 0.1589 -0.0188 0.098 Uiso 1 calc . . R
C22 C 0.0656(18) -0.4344(8) 0.1432(4) 0.118(3) Uani 0.575(5) d A 1 .
H22A H 0.2040 -0.4429 0.1475 0.177 Uiso 0.575(5) calc A 1 GR
H22B H 0.0177 -0.4955 0.1219 0.177 Uiso 0.575(5) calc A 1 GR
H22C H 0.0025 -0.4388 0.1753 0.177 Uiso 0.575(5) calc A 1 GR
C18A C -0.155(3) -0.2631(15) 0.1085(6) 0.099(3) Uani 0.425(5) d A 2 .
C21A C -0.072(2) -0.2416(12) 0.0522(5) 0.115(3) Uani 0.425(5) d A 2 .
H21D H -0.1411 -0.1783 0.0369 0.173 Uiso 0.425(5) calc A 2 GR
H21E H -0.0892 -0.3110 0.0326 0.173 Uiso 0.425(5) calc A 2 GR
H21F H 0.0647 -0.2229 0.0539 0.173 Uiso 0.425(5) calc A 2 GR
C20A C -0.369(2) -0.3048(12) 0.1106(7) 0.114(3) Uani 0.425(5) d A 2 .
H20D H -0.4041 -0.3213 0.1447 0.171 Uiso 0.425(5) calc A 2 GR
H20E H -0.3832 -0.3742 0.0908 0.171 Uiso 0.425(5) calc A 2 GR
H20F H -0.4530 -0.2451 0.0976 0.171 Uiso 0.425(5) calc A 2 GR
C19A C -0.011(3) -0.3227(15) 0.1382(6) 0.095(3) Uani 0.425(5) d A 2 .
C22A C -0.115(2) -0.3856(12) 0.1833(5) 0.117(3) Uani 0.425(5) d A 2 .
H22D H -0.0266 -0.3914 0.2111 0.176 Uiso 0.425(5) calc A 2 GR
H22E H -0.1549 -0.4623 0.1732 0.176 Uiso 0.425(5) calc A 2 GR
H22F H -0.2280 -0.3416 0.1933 0.176 Uiso 0.425(5) calc A 2 GR
C23A C 0.122(2) -0.4044(12) 0.1084(6) 0.111(3) Uani 0.425(5) d A 2 .
H23D H 0.1842 -0.3616 0.0819 0.166 Uiso 0.425(5) calc A 2 GR
H23E H 0.0460 -0.4665 0.0943 0.166 Uiso 0.425(5) calc A 2 GR
H23F H 0.2197 -0.4363 0.1303 0.166 Uiso 0.425(5) calc A 2 GR

loop_
_atom_site_aniso_label
_atom_site_aniso_U_11
_atom_site_aniso_U_22
_atom_site_aniso_U_33
_atom_site_aniso_U_23
_atom_site_aniso_U_13
_atom_site_aniso_U_12
C7 0.0568(17) 0.0582(17) 0.0633(18) -0.0095(14) -0.0026(15) 0.0018(16)
C10 0.0616(18) 0.0643(18) 0.0518(15) 0.0035(14) -0.0039(14) -0.0019(17)
C8 0.0542(17) 0.0668(19) 0.0596(17) -0.0068(14) -0.0059(14) 0.0061(17)
C15 0.065(2) 0.087(3) 0.073(2) -0.0069(19) -0.0108(18) -0.004(2)
C9 0.0590(17) 0.0618(17) 0.0597(16) -0.0033(14) -0.0051(15) 0.0055(16)
C11 0.079(2) 0.068(2) 0.073(2) -0.0019(17) -0.0097(19) 0.007(2)
O1 0.090(2) 0.0772(18) 0.179(3) -0.040(2) -0.044(2) 0.0087(17)
C6 0.072(2) 0.0552(16) 0.0573(16) -0.0091(14) 0.0013(16) 0.0045(16)
C17 0.074(2) 0.069(2) 0.0618(17) -0.0048(16) -0.0012(17) -0.0083(19)
O2 0.101(2) 0.087(2) 0.194(4) -0.046(2) -0.061(3) 0.0195(19)
C1 0.074(2) 0.079(2) 0.070(2) -0.0084(19) -0.0124(18) 0.005(2)
B1 0.063(2) 0.065(2) 0.0602(19) -0.0015(17) -0.0046(19) -0.0002(19)
C13 0.114(4) 0.103(4) 0.082(3) -0.023(2) -0.007(3) -0.027(3)
C16 0.067(2) 0.118(3) 0.084(2) -0.013(2) 0.002(2) 0.021(2)
C4 0.158(5) 0.079(3) 0.068(2) 0.007(2) 0.020(3) -0.002(3)
C2 0.100(3) 0.095(3) 0.081(3) -0.014(2) -0.028(3) 0.018(3)
C12 0.121(4) 0.068(2) 0.081(2) -0.0119(19) -0.003(3) 0.000(3)
C14 0.079(3) 0.122(4) 0.099(3) -0.023(3) -0.019(2) -0.018(3)
C3 0.161(5) 0.087(3) 0.065(2) -0.006(2) -0.021(3) 0.022(4)
C19 0.099(5) 0.085(4) 0.112(5) -0.036(4) 0.006(4) -0.005(4)
C18 0.088(4) 0.078(4) 0.107(5) -0.035(4) 0.002(4) -0.010(3)
C23 0.124(5) 0.125(5) 0.117(5) -0.025(5) 0.018(5) -0.003(5)
C20 0.121(5) 0.102(5) 0.124(5) -0.024(4) 0.026(5) -0.025(5)
C21 0.118(5) 0.105(5) 0.116(5) -0.024(4) -0.037(5) -0.007(4)
C5 0.098(3) 0.073(2) 0.073(2) -0.0033(19) 0.009(2) -0.006(2)
C22 0.133(5) 0.089(5) 0.132(5) -0.013(5) -0.020(5) 0.014(5)
C18A 0.106(5) 0.082(4) 0.108(5) -0.023(5) -0.023(5) -0.003(4)
C21A 0.136(6) 0.103(6) 0.107(5) -0.013(5) -0.010(5) -0.005(6)
C20A 0.106(6) 0.099(5) 0.138(6) -0.026(5) -0.012(5) -0.018(5)
C19A 0.102(5) 0.078(4) 0.106(5) -0.018(5) -0.021(5) 0.000(4)
C22A 0.142(6) 0.103(6) 0.106(5) 0.000(5) 0.004(6) -0.013(6)
C23A 0.111(6) 0.094(5) 0.127(6) -0.026(5) -0.001(6) 0.005(5)

loop_
_atom_type_symbol
_atom_type_description
_atom_type_scat_dispersion_real
_atom_type_scat_dispersion_imag
_atom_type_scat_source
C C 0.0181 0.0091 'International Tables Vol C Tables 4.2.6.8 and 6.1.1.4'
H H 0.0000 0.0000 'International Tables Vol C Tables 4.2.6.8 and 6.1.1.4'
B B 0.0090 0.0039 'International Tables Vol C Tables 4.2.6.8 and 6.1.1.4'
O O 0.0492 0.0322 'International Tables Vol C Tables 4.2.6.8 and 6.1.1.4'

loop_
_geom_angle_atom_site_label_1
_geom_angle_atom_site_label_2
_geom_angle_atom_site_label_3
_geom_angle
C8 C7 C6 120.8(3)
C8 C7 C16 122.6(3)
C6 C7 C16 116.7(3)
C15 C10 C9 119.8(3)
C15 C10 C11 118.2(3)
C11 C10 C9 122.0(3)
C7 C8 H8 116.1
C7 C8 C9 127.7(3)
C9 C8 H8 116.1
C10 C15 H15 119.6
C10 C15 C14 120.8(4)
C14 C15 H15 119.6
C10 C9 H9 107.9
C10 C9 C17 112.6(3)
C8 C9 C10 111.0(3)
C8 C9 H9 107.9
C8 C9 C17 109.5(3)
C17 C9 H9 107.9
C10 C11 H11 119.7
C10 C11 C12 120.6(4)
C12 C11 H11 119.7
B1 O1 C18 108.1(6)
B1 O1 C18A 106.6(8)
C18A O1 C18 25.0(6)
C1 C6 C7 121.3(3)
C5 C6 C7 121.3(3)
C5 C6 C1 117.3(4)
C9 C17 H17A 109.2
C9 C17 H17B 109.2
C9 C17 B1 111.9(3)
H17A C17 H17B 107.9
B1 C17 H17A 109.2
B1 C17 H17B 109.2
B1 O2 C19 106.4(6)
B1 O2 C19A 106.3(8)
C19A O2 C19 23.3(7)
C6 C1 H1 119.3
C2 C1 C6 121.5(4)
C2 C1 H1 119.3
O1 B1 C17 125.4(4)
O1 B1 O2 111.6(3)
O2 B1 C17 123.0(3)
C12 C13 H13 120.2
C14 C13 H13 120.2
C14 C13 C12 119.5(4)
C7 C16 H16A 109.5
C7 C16 H16B 109.5
C7 C16 H16C 109.5
H16A C16 H16B 109.5
H16A C16 H16C 109.5
H16B C16 H16C 109.5
C3 C4 H4 119.6
C3 C4 C5 120.8(5)
C5 C4 H4 119.6
C1 C2 H2 120.0
C3 C2 C1 119.9(5)
C3 C2 H2 120.0
C11 C12 H12 119.9
C13 C12 C11 120.1(4)
C13 C12 H12 119.9
C15 C14 H14 119.6
C13 C14 C15 120.7(4)
C13 C14 H14 119.6
C4 C3 C2 119.7(4)
C4 C3 H3 120.2
C2 C3 H3 120.2
O2 C19 C18 97.6(8)
O2 C19 C22 100.4(9)
C18 C19 C22 107.6(11)
C23 C19 O2 110.8(9)
C23 C19 C18 125.3(13)
C23 C19 C22 111.7(10)
O1 C18 C19 98.3(8)
O1 C18 C21 101.5(9)
C19 C18 C21 101.3(9)
C20 C18 O1 116.8(8)
C20 C18 C19 124.7(13)
C20 C18 C21 110.9(9)
C6 C5 C4 120.8(5)
C6 C5 H5 119.6
C4 C5 H5 119.6
O1 C18A C21A 111.5(11)
O1 C18A C20A 100.5(13)
C20A C18A C21A 114.6(13)
C19A C18A O1 100.1(12)
C19A C18A C21A 109.8(16)
C19A C18A C20A 118.9(16)
C18A C21A H21D 109.5
C18A C21A H21E 109.5
C18A C21A H21F 109.5
H21D C21A H21E 109.5
H21D C21A H21F 109.5
H21E C21A H21F 109.5
C18A C20A H20D 109.5
C18A C20A H20E 109.5
C18A C20A H20F 109.5
H20D C20A H20E 109.5
H20D C20A H20F 109.5
H20E C20A H20F 109.5
O2 C19A C22A 111.1(11)
O2 C19A C23A 105.6(14)
C18A C19A O2 103.2(14)
C18A C19A C22A 109.2(17)
C18A C19A C23A 114.5(14)
C23A C19A C22A 112.7(14)
C19A C22A H22D 109.5
C19A C22A H22E 109.5
C19A C22A H22F 109.5
H22D C22A H22E 109.5
H22D C22A H22F 109.5
H22E C22A H22F 109.5
C19A C23A H23D 109.5
C19A C23A H23E 109.5
C19A C23A H23F 109.5
H23D C23A H23E 109.5
H23D C23A H23F 109.5
H23E C23A H23F 109.5

loop_
_geom_bond_atom_site_label_1
_geom_bond_atom_site_label_2
_geom_bond_distance
C7 C8 1.325(4)
C7 C6 1.492(5)
C7 C16 1.504(5)
C10 C15 1.381(5)
C10 C9 1.523(5)
C10 C11 1.385(5)
C8 H8 0.9300
C8 C9 1.515(4)
C15 H15 0.9300
C15 C14 1.385(6)
C9 H9 0.9800
C9 C17 1.548(5)
C11 H11 0.9300
C11 C12 1.391(6)
O1 B1 1.319(5)
O1 C18 1.491(11)
O1 C18A 1.487(17)
C6 C1 1.389(5)
C6 C5 1.384(5)
C17 H17A 0.9700
C17 H17B 0.9700
C17 B1 1.558(5)
O2 B1 1.334(5)
O2 C19 1.517(12)
O2 C19A 1.451(18)
C1 H1 0.9300
C1 C2 1.386(6)
C13 H13 0.9300
C13 C12 1.376(8)
C13 C14 1.359(7)
C16 H16A 0.9600
C16 H16B 0.9600
C16 H16C 0.9600
C4 H4 0.9300
C4 C3 1.362(8)
C4 C5 1.389(7)
C2 H2 0.9300
C2 C3 1.366(8)
C12 H12 0.9300
C14 H14 0.9300
C3 H3 0.9300
C19 C18 1.54(2)
C19 C23 1.445(14)
C19 C22 1.610(18)
C18 C20 1.407(14)
C18 C21 1.647(15)
C23 H23A 0.9600
C23 H23B 0.9600
C23 H23C 0.9600
C20 H20A 0.9600
C20 H20B 0.9600
C20 H20C 0.9600
C21 H21A 0.9600
C21 H21B 0.9600
C21 H21C 0.9600
C5 H5 0.9300
C22 H22A 0.9600
C22 H22B 0.9600
C22 H22C 0.9600
C18A C21A 1.63(2)
C18A C20A 1.54(2)
C18A C19A 1.44(3)
C21A H21D 0.9600
C21A H21E 0.9600
C21A H21F 0.9600
C20A H20D 0.9600
C20A H20E 0.9600
C20A H20F 0.9600
C19A C22A 1.57(2)
C19A C23A 1.53(2)
C22A H22D 0.9600
C22A H22E 0.9600
C22A H22F 0.9600
C23A H23D 0.9600
C23A H23E 0.9600
C23A H23F 0.9600

loop_
_geom_torsion_atom_site_label_1
_geom_torsion_atom_site_label_2
_geom_torsion_atom_site_label_3
_geom_torsion_atom_site_label_4
_geom_torsion
C7 C8 C9 C10 90.1(4)
C7 C8 C9 C17 -145.0(3)
C7 C6 C1 C2 178.8(3)
C7 C6 C5 C4 -179.2(4)
C10 C15 C14 C13 -0.7(7)
C10 C9 C17 B1 -171.7(3)
C10 C11 C12 C13 -0.2(6)
C8 C7 C6 C1 -36.0(5)
C8 C7 C6 C5 144.7(4)
C8 C9 C17 B1 64.3(4)
C15 C10 C9 C8 -117.8(3)
C15 C10 C9 C17 119.1(4)
C15 C10 C11 C12 0.6(5)
C9 C10 C15 C14 179.8(4)
C9 C10 C11 C12 -179.4(3)
C9 C17 B1 O1 -118.7(4)
C9 C17 B1 O2 62.1(5)
C11 C10 C15 C14 -0.2(6)
C11 C10 C9 C8 62.2(4)
C11 C10 C9 C17 -60.9(4)
O1 C18A C19A O2 -33.5(16)
O1 C18A C19A C22A 84.7(14)
O1 C18A C19A C23A -147.9(13)
C6 C7 C8 C9 178.3(3)
C6 C1 C2 C3 1.5(6)
O2 C19 C18 O1 39.2(10)
O2 C19 C18 C20 -91.8(12)
O2 C19 C18 C21 142.8(7)
C1 C6 C5 C4 1.5(6)
C1 C2 C3 C4 -0.6(8)
B1 O1 C18 C19 -33.8(10)
B1 O1 C18 C20 102.1(10)
B1 O1 C18 C21 -137.2(7)
B1 O1 C18A C21A -86.0(12)
B1 O1 C18A C20A 152.1(10)
B1 O1 C18A C19A 30.0(14)
B1 O2 C19 C18 -35.5(10)
B1 O2 C19 C23 96.8(11)
B1 O2 C19 C22 -145.0(8)
B1 O2 C19A C18A 27.5(14)
B1 O2 C19A C22A -89.4(13)
B1 O2 C19A C23A 148.1(10)
C16 C7 C8 C9 -3.5(6)
C16 C7 C6 C1 145.7(4)
C16 C7 C6 C5 -33.6(5)
C12 C13 C14 C15 1.1(8)
C14 C13 C12 C11 -0.6(7)
C3 C4 C5 C6 -0.6(7)
C19 O2 B1 O1 16.0(7)
C19 O2 B1 C17 -164.7(6)
C19 O2 C19A C18A -66(3)
C19 O2 C19A C22A 177(4)
C19 O2 C19A C23A 54(3)
C18 O1 B1 C17 -167.0(5)
C18 O1 B1 O2 12.2(7)
C18 O1 C18A C21A 176(3)
C18 O1 C18A C20A 55(2)
C18 O1 C18A C19A -67(2)
C23 C19 C18 O1 -83.0(13)
C23 C19 C18 C20 146.1(12)
C23 C19 C18 C21 20.6(16)
C5 C6 C1 C2 -1.9(5)
C5 C4 C3 C2 0.2(8)
C22 C19 C18 O1 142.7(8)
C22 C19 C18 C20 11.7(15)
C22 C19 C18 C21 -113.8(10)
C18A O1 B1 C17 166.8(7)
C18A O1 B1 O2 -14.0(8)
C18A O1 C18 C19 57(2)
C18A O1 C18 C20 -167(3)
C18A O1 C18 C21 -47(2)
C21A C18A C19A O2 83.8(14)
C21A C18A C19A C22A -158.0(11)
C21A C18A C19A C23A -31(2)
C20A C18A C19A O2 -141.5(13)
C20A C18A C19A C22A -23(2)
C20A C18A C19A C23A 104.2(19)
C19A O2 B1 O1 -8.3(8)
C19A O2 B1 C17 171.0(7)
C19A O2 C19 C18 58(3)
C19A O2 C19 C23 -170(4)
C19A O2 C19 C22 -52(3)
